data_7208004
loop_
_publ_author_name
'Perumalla, Sathyanarayana Reddy'
'Sun, Changquan Calvin'

_publ_section_title
;
 Design and synthesis of solid state structures with conjugate acid--base
 pair interactions
;
_journal_issue 11
_journal_name_full CrystEngComm
_journal_page_first 3851
_journal_paper_doi 10.1039/c2ce25193k
_journal_volume 14
_journal_year 2012
_chemical_absolute_configuration rm
_chemical_formula_sum 'C30 H35 Na O8'
_chemical_formula_weight 546.57
_chemical_name_common 'Sodium hydrogen bis(naproxate) methanol solvate'
_chemical_name_systematic
;
?
;
_space_group_IT_number 4
_symmetry_cell_setting monoclinic
_symmetry_space_group_name_Hall 'P 2yb'
_symmetry_space_group_name_H-M 'P 1 21 1'
_atom_sites_solution_hydrogens geom
_atom_sites_solution_primary direct
_atom_sites_solution_secondary difmap
_audit_creation_method SHELXL-97
_cell_angle_alpha 90.00
_cell_angle_beta 95.899(3)
_cell_angle_gamma 90.00
_cell_formula_units_Z 2
_cell_length_a 8.8921(12)
_cell_length_b 5.7750(8)
_cell_length_c 26.920(4)
_cell_measurement_reflns_used 4027
_cell_measurement_temperature 173(2)
_cell_measurement_theta_max 27.51
_cell_measurement_theta_min 2.35
_cell_volume 1375.1(3)
_computing_cell_refinement 'Bruker SAINT'
_computing_data_collection 'Bruker SMART'
_computing_data_reduction 'Bruker SHELXTL'
_computing_molecular_graphics 'Bruker SHELXTL'
_computing_publication_material 'Bruker SHELXTL'
_computing_structure_refinement 'SHELXL-97 (Sheldrick, 1997)'
_computing_structure_solution 'SHELXS-97 (Sheldrick, 1990)'
_diffrn_ambient_temperature 173(2)
_diffrn_measured_fraction_theta_full 0.994
_diffrn_measured_fraction_theta_max 0.994
_diffrn_measurement_device_type 'Siemens Platform CCD'
_diffrn_measurement_method 'omega and phi scans'
_diffrn_radiation_monochromator graphite
_diffrn_radiation_source 'fine-focus sealed tube'
_diffrn_radiation_type MoK\a
_diffrn_radiation_wavelength 0.71073
_diffrn_reflns_av_R_equivalents 0.0249
_diffrn_reflns_av_sigmaI/netI 0.0315
_diffrn_reflns_limit_h_max 11
_diffrn_reflns_limit_h_min -11
_diffrn_reflns_limit_k_max 7
_diffrn_reflns_limit_k_min -7
_diffrn_reflns_limit_l_max 35
_diffrn_reflns_limit_l_min -34
_diffrn_reflns_number 16083
_diffrn_reflns_theta_full 27.52
_diffrn_reflns_theta_max 27.52
_diffrn_reflns_theta_min 0.76
_exptl_absorpt_coefficient_mu 0.108
_exptl_absorpt_correction_T_max 0.9652
_exptl_absorpt_correction_T_min 0.9530
_exptl_absorpt_correction_type multi-scan
_exptl_absorpt_process_details 'SADABS (G. Sheldrick, 2003)'
_exptl_crystal_colour colorless
_exptl_crystal_density_diffrn 1.320
_exptl_crystal_density_method 'not measured'
_exptl_crystal_description Rods
_exptl_crystal_F_000 580
_exptl_crystal_size_max 0.45
_exptl_crystal_size_mid 0.36
_exptl_crystal_size_min 0.33
_refine_diff_density_max 0.204
_refine_diff_density_min -0.261
_refine_diff_density_rms 0.036
_refine_ls_abs_structure_details 'Flack H D (1983), Acta Cryst. A39, 876-881'
_refine_ls_abs_structure_Flack 0.0(4)
_refine_ls_extinction_method none
_refine_ls_goodness_of_fit_ref 1.037
_refine_ls_hydrogen_treatment mixed
_refine_ls_matrix_type full
_refine_ls_number_parameters 468
_refine_ls_number_reflns 6255
_refine_ls_number_restraints 1
_refine_ls_restrained_S_all 1.037
_refine_ls_R_factor_all 0.0497
_refine_ls_R_factor_gt 0.0374
_refine_ls_shift/su_max 0.001
_refine_ls_shift/su_mean 0.000
_refine_ls_structure_factor_coef Fsqd
_refine_ls_weighting_details 'calc w=1/[\s^2^(Fo^2^)+(0.0501P)^2^+0.1700P] where P=(Fo^2^+2Fc^2^)/3'
_refine_ls_weighting_scheme calc
_refine_ls_wR_factor_gt 0.0903
_refine_ls_wR_factor_ref 0.0957
_reflns_number_gt 5232
_reflns_number_total 6255
_reflns_threshold_expression >2sigma(I)
_cod_data_source_file c2ce25193k.txt
_cod_data_source_block 77a
_cod_depositor_comments
;
The following automatic conversions were performed:

'_symmetry_cell_setting' value 'Monoclinic' changed to 'monoclinic'
according to /home/saulius/struct/CIF-dictionaries/cif_core.dic
dictionary named 'cif_core.dic' version 2.4.1 from
2010-06-29.

'_exptl_absorpt_correction_type' value 'Multi-scan'
changed to 'multi-scan' according to
/home/saulius/struct/CIF-dictionaries/cif_core.dic dictionary named
'cif_core.dic' version 2.4.1 from 2010-06-29.

Automatic conversion script
Id: cif_fix_values 1715 2011-07-08 13:25:40Z adriana 
;
_cod_original_sg_symbol_H-M P2(1)
_cod_database_code 7208004

loop_
_symmetry_equiv_pos_as_xyz
'x, y, z'
'-x, y+1/2, -z'

loop_
_atom_site_label
_atom_site_type_symbol
_atom_site_fract_x
_atom_site_fract_y
_atom_site_fract_z
_atom_site_U_iso_or_equiv
_atom_site_adp_type
_atom_site_occupancy
_atom_site_symmetry_multiplicity
_atom_site_calc_flag
_atom_site_refinement_flags
Na1 Na 0.74622(10) 0.80134(16) 0.24858(3) 0.03737(17) Uani 1 1 d .
C210 C 0.76794(19) 0.5387(3) 0.47887(6) 0.0236(4) Uani 1 1 d .
O261 O 0.94108(14) 0.5004(2) 0.60998(4) 0.0311(3) Uani 1 1 d .
O4 O 0.67303(16) 0.3938(2) 0.27712(5) 0.0363(3) Uani 1 1 d .
C29 C 0.67982(19) 0.3328(3) 0.47657(6) 0.0234(4) Uani 1 1 d .
C23 C 0.6766(2) 0.6178(3) 0.39264(7) 0.0291(4) Uani 1 1 d .
C21 C 0.59278(19) 0.2725(3) 0.43124(6) 0.0236(3) Uani 1 1 d .
C28 C 0.6821(2) 0.1962(3) 0.52026(7) 0.0284(4) Uani 1 1 d .
C22 C 0.59110(18) 0.4104(3) 0.38957(6) 0.0239(4) Uani 1 1 d .
C24 C 0.7623(2) 0.6792(3) 0.43554(7) 0.0301(4) Uani 1 1 d .
C26 C 0.85814(18) 0.4600(3) 0.56490(6) 0.0259(4) Uani 1 1 d .
C25 C 0.85838(19) 0.5989(3) 0.52370(7) 0.0266(4) Uani 1 1 d .
O3 O 0.63735(16) 0.0381(2) 0.30426(5) 0.0353(3) Uani 1 1 d .
C223 C 0.61173(19) 0.2469(3) 0.30475(6) 0.0253(4) Uani 1 1 d .
C27 C 0.7683(2) 0.2573(3) 0.56313(7) 0.0296(4) Uani 1 1 d .
C222 C 0.5025(2) 0.3488(3) 0.33996(6) 0.0259(4) Uani 1 1 d .
C261 C 1.0269(2) 0.7110(4) 0.61481(8) 0.0352(4) Uani 1 1 d .
C221 C 0.3719(2) 0.1837(4) 0.34440(7) 0.0358(4) Uani 1 1 d .
O2 O 0.83393(16) 0.2056(2) 0.21895(5) 0.0366(3) Uani 1 1 d .
C19 C 0.8275(2) 0.2238(3) 0.01917(6) 0.0256(4) Uani 1 1 d .
C12 C 0.9141(2) 0.1884(3) 0.10754(6) 0.0276(4) Uani 1 1 d .
C14 C 0.7536(2) -0.1086(3) 0.06632(7) 0.0329(4) Uani 1 1 d .
C11 C 0.9104(2) 0.3069(3) 0.06324(6) 0.0268(4) Uani 1 1 d .
C15 C 0.6572(2) -0.0661(3) -0.02336(7) 0.0313(4) Uani 1 1 d .
O161 O 0.57566(16) -0.0039(3) -0.11137(5) 0.0437(4) Uani 1 1 d .
C13 C 0.8356(2) -0.0246(3) 0.10807(6) 0.0326(4) Uani 1 1 d .
C17 C 0.7420(2) 0.2608(4) -0.06876(7) 0.0356(5) Uani 1 1 d .
O1 O 0.84738(18) 0.5658(2) 0.19225(5) 0.0417(4) Uani 1 1 d .
C16 C 0.6564(2) 0.0566(4) -0.06666(7) 0.0331(4) Uani 1 1 d .
C123 C 0.8844(2) 0.3626(3) 0.19092(6) 0.0273(4) Uani 1 1 d .
C122 C 0.9975(2) 0.2866(4) 0.15500(7) 0.0309(4) Uani 1 1 d .
C18 C 0.8241(2) 0.3437(3) -0.02732(7) 0.0317(4) Uani 1 1 d .
C110 C 0.7450(2) 0.0148(3) 0.02043(7) 0.0280(4) Uani 1 1 d .
C121 C 1.1154(2) 0.1210(5) 0.18041(8) 0.0445(5) Uani 1 1 d .
C161 C 0.4837(3) -0.2062(4) -0.11199(9) 0.0436(5) Uani 1 1 d .
O6 O 0.51701(18) 0.7996(3) 0.19391(6) 0.0510(4) Uani 1 1 d .
O5 O 0.96468(18) 0.7349(4) 0.30430(6) 0.0609(5) Uani 1 1 d .
C100 C 1.0999(3) 0.6523(6) 0.29100(9) 0.0598(7) Uani 1 1 d .
H10A H 1.1725 0.6393 0.3208 0.090 Uiso 1 1 calc R
H10B H 1.1394 0.7592 0.2672 0.090 Uiso 1 1 calc R
H10C H 1.0842 0.4996 0.2755 0.090 Uiso 1 1 calc R
C200 C 0.3967(3) 0.7123(5) 0.21805(8) 0.0592(7) Uani 1 1 d .
H20A H 0.3042 0.7134 0.1949 0.089 Uiso 1 1 calc R
H20B H 0.3822 0.8092 0.2471 0.089 Uiso 1 1 calc R
H20C H 0.4195 0.5533 0.2291 0.089 Uiso 1 1 calc R
H15 H 0.598(2) -0.202(4) -0.0210(7) 0.035(5) Uiso 1 1 d .
H21 H 0.5381(19) 0.124(4) 0.4297(6) 0.022(4) Uiso 1 1 d .
H18 H 0.883(2) 0.479(4) -0.0268(7) 0.031(5) Uiso 1 1 d .
H25 H 0.9196(19) 0.734(4) 0.5243(6) 0.021(4) Uiso 1 1 d .
H27 H 0.7662(19) 0.167(3) 0.5921(7) 0.025(5) Uiso 1 1 d .
H11 H 0.964(2) 0.451(4) 0.0604(7) 0.029(5) Uiso 1 1 d .
H23 H 0.673(2) 0.721(4) 0.3639(7) 0.041(6) Uiso 1 1 d .
H14 H 0.698(2) -0.257(4) 0.0675(6) 0.024(5) Uiso 1 1 d .
H28 H 0.626(2) 0.064(4) 0.5212(7) 0.038(6) Uiso 1 1 d .
H17 H 0.745(2) 0.344(4) -0.1016(8) 0.040(6) Uiso 1 1 d .
H13 H 0.837(2) -0.115(4) 0.1393(7) 0.036(5) Uiso 1 1 d .
H24 H 0.823(2) 0.819(4) 0.4372(7) 0.040(6) Uiso 1 1 d .
H26C H 1.071(2) 0.713(4) 0.6482(8) 0.034(5) Uiso 1 1 d .
H26B H 1.106(2) 0.702(4) 0.5909(8) 0.047(6) Uiso 1 1 d .
H16C H 0.409(3) -0.187(5) -0.0884(9) 0.054(7) Uiso 1 1 d .
H16B H 0.550(3) -0.336(5) -0.1017(9) 0.055(7) Uiso 1 1 d .
H16A H 0.439(2) -0.219(4) -0.1465(9) 0.046(6) Uiso 1 1 d .
H22C H 0.311(2) 0.160(4) 0.3115(7) 0.032(5) Uiso 1 1 d .
H22D H 0.467(2) 0.488(4) 0.3230(7) 0.034(5) Uiso 1 1 d .
H12D H 1.053(2) 0.436(4) 0.1469(7) 0.035(5) Uiso 1 1 d .
H22B H 0.408(3) 0.043(5) 0.3531(8) 0.047(6) Uiso 1 1 d .
H22A H 0.304(2) 0.252(4) 0.3681(8) 0.044(6) Uiso 1 1 d .
H12C H 1.065(2) -0.046(5) 0.1843(8) 0.051(6) Uiso 1 1 d .
H26A H 0.958(3) 0.845(5) 0.6094(8) 0.049(7) Uiso 1 1 d .
H12B H 1.160(2) 0.183(4) 0.2149(8) 0.049(6) Uiso 1 1 d .
H6 H 0.507(3) 0.732(6) 0.1647(10) 0.064(8) Uiso 1 1 d .
H12A H 1.191(3) 0.101(5) 0.1580(8) 0.050(6) Uiso 1 1 d .
H5A H 0.987(4) 0.823(8) 0.3359(13) 0.128(14) Uiso 1 1 d .
H2 H 0.755(3) 0.296(7) 0.2457(11) 0.084(9) Uiso 1 1 d .

loop_
_atom_site_aniso_label
_atom_site_aniso_U_11
_atom_site_aniso_U_22
_atom_site_aniso_U_33
_atom_site_aniso_U_23
_atom_site_aniso_U_13
_atom_site_aniso_U_12
Na1 0.0399(4) 0.0356(4) 0.0363(3) -0.0099(3) 0.0025(3) 0.0113(3)
C210 0.0265(8) 0.0207(8) 0.0247(8) -0.0001(6) 0.0081(7) 0.0023(7)
O261 0.0289(6) 0.0363(7) 0.0274(6) -0.0007(5) 0.0000(5) -0.0030(5)
O4 0.0511(8) 0.0256(7) 0.0361(7) 0.0036(5) 0.0232(6) 0.0058(6)
C29 0.0245(8) 0.0211(8) 0.0253(8) 0.0011(7) 0.0067(6) 0.0028(7)
C23 0.0361(10) 0.0240(9) 0.0286(9) 0.0047(8) 0.0107(8) 0.0018(8)
C21 0.0240(9) 0.0220(9) 0.0255(8) -0.0009(7) 0.0060(6) 0.0008(7)
C28 0.0319(9) 0.0244(9) 0.0291(9) 0.0032(7) 0.0050(7) -0.0059(8)
C22 0.0251(8) 0.0247(9) 0.0228(8) -0.0011(7) 0.0066(6) 0.0059(7)
C24 0.0371(10) 0.0247(9) 0.0292(9) 0.0023(7) 0.0074(7) -0.0057(8)
C26 0.0235(8) 0.0284(9) 0.0261(8) -0.0018(7) 0.0042(7) 0.0037(7)
C25 0.0260(9) 0.0245(9) 0.0302(9) -0.0020(7) 0.0066(7) -0.0027(7)
O3 0.0503(8) 0.0245(7) 0.0337(7) 0.0022(5) 0.0166(6) 0.0082(6)
C223 0.0285(9) 0.0278(9) 0.0196(8) -0.0003(7) 0.0019(6) 0.0049(7)
C27 0.0345(10) 0.0289(10) 0.0256(9) 0.0066(7) 0.0042(7) -0.0010(8)
C222 0.0277(9) 0.0265(10) 0.0238(8) 0.0019(7) 0.0047(7) 0.0052(7)
C261 0.0305(10) 0.0359(11) 0.0388(11) -0.0062(9) 0.0006(8) -0.0031(8)
C221 0.0298(10) 0.0465(13) 0.0316(10) -0.0009(9) 0.0045(8) -0.0011(9)
O2 0.0506(8) 0.0242(7) 0.0385(7) -0.0002(6) 0.0213(6) 0.0043(6)
C19 0.0281(8) 0.0240(8) 0.0261(8) 0.0042(7) 0.0084(7) 0.0045(7)
C12 0.0318(9) 0.0267(9) 0.0258(8) -0.0024(7) 0.0095(7) 0.0065(8)
C14 0.0464(11) 0.0218(9) 0.0319(10) 0.0029(7) 0.0107(8) -0.0010(9)
C11 0.0303(9) 0.0227(8) 0.0288(9) 0.0014(7) 0.0093(7) 0.0012(8)
C15 0.0342(10) 0.0265(10) 0.0338(10) 0.0002(7) 0.0064(8) -0.0028(8)
O161 0.0445(8) 0.0531(10) 0.0316(7) 0.0033(7) -0.0053(6) -0.0114(7)
C13 0.0497(12) 0.0259(9) 0.0233(9) 0.0033(8) 0.0092(8) 0.0030(9)
C17 0.0363(10) 0.0409(12) 0.0292(9) 0.0108(8) 0.0024(8) -0.0006(9)
O1 0.0666(10) 0.0273(7) 0.0342(8) 0.0036(6) 0.0196(7) 0.0105(7)
C16 0.0305(9) 0.0390(11) 0.0296(9) -0.0001(8) 0.0027(7) -0.0002(8)
C123 0.0338(10) 0.0287(10) 0.0195(8) -0.0014(7) 0.0036(7) 0.0039(7)
C122 0.0337(10) 0.0323(10) 0.0278(9) -0.0033(7) 0.0092(7) 0.0036(8)
C18 0.0345(10) 0.0288(10) 0.0325(9) 0.0068(8) 0.0064(8) -0.0058(8)
C110 0.0331(9) 0.0231(9) 0.0289(9) -0.0008(7) 0.0082(7) 0.0021(7)
C121 0.0393(11) 0.0587(15) 0.0357(11) -0.0081(10) 0.0046(9) 0.0179(11)
C161 0.0424(12) 0.0450(13) 0.0418(12) -0.0067(10) -0.0029(10) -0.0066(11)
O6 0.0506(9) 0.0593(10) 0.0419(9) -0.0050(8) -0.0003(7) 0.0073(8)
O5 0.0492(9) 0.0751(13) 0.0553(10) -0.0253(9) -0.0096(7) 0.0197(9)
C100 0.0488(13) 0.085(2) 0.0451(12) -0.0044(13) 0.0047(10) 0.0034(13)
C200 0.0519(13) 0.0811(19) 0.0437(12) 0.0046(12) 0.0011(10) 0.0157(13)

loop_
_atom_type_symbol
_atom_type_description
_atom_type_scat_dispersion_real
_atom_type_scat_dispersion_imag
_atom_type_scat_source
C C 0.0033 0.0016 'International Tables Vol C Tables 4.2.6.8 and 6.1.1.4'
H H 0.0000 0.0000 'International Tables Vol C Tables 4.2.6.8 and 6.1.1.4'
O O 0.0106 0.0060 'International Tables Vol C Tables 4.2.6.8 and 6.1.1.4'
Na Na 0.0362 0.0249 'International Tables Vol C Tables 4.2.6.8 and 6.1.1.4'

loop_
_geom_angle_atom_site_label_1
_geom_angle_atom_site_label_2
_geom_angle_atom_site_label_3
_geom_angle
_geom_angle_site_symmetry_1
_geom_angle_site_symmetry_3
O1 Na1 O3 178.39(7) . 1_565
O1 Na1 O5 88.31(6) . .
O3 Na1 O5 93.22(6) 1_565 .
O1 Na1 O6 87.59(6) . .
O3 Na1 O6 90.82(6) 1_565 .
O5 Na1 O6 170.19(8) . .
O1 Na1 O4 77.50(5) . .
O3 Na1 O4 102.18(6) 1_565 .
O5 Na1 O4 83.04(6) . .
O6 Na1 O4 87.38(6) . .
O1 Na1 O2 100.31(6) . 1_565
O3 Na1 O2 80.06(5) 1_565 1_565
O5 Na1 O2 95.01(7) . 1_565
O6 Na1 O2 94.49(6) . 1_565
O4 Na1 O2 177.07(6) . 1_565
C24 C210 C29 118.05(15) . .
C24 C210 C25 121.79(16) . .
C29 C210 C25 120.16(15) . .
C26 O261 C261 117.15(15) . .
C223 O4 Na1 155.38(11) . .
C223 O4 H2 112.8(18) . .
Na1 O4 H2 91.6(18) . .
C28 C29 C21 122.53(16) . .
C28 C29 C210 118.00(15) . .
C21 C29 C210 119.48(15) . .
C24 C23 C22 121.29(17) . .
C24 C23 H23 118.7(13) . .
C22 C23 H23 120.0(13) . .
C22 C21 C29 121.23(16) . .
C22 C21 H21 120.3(10) . .
C29 C21 H21 118.3(10) . .
C27 C28 C29 121.18(17) . .
C27 C28 H28 117.0(13) . .
C29 C28 H28 121.8(13) . .
C21 C22 C23 118.79(16) . .
C21 C22 C222 122.83(16) . .
C23 C22 C222 118.38(15) . .
C23 C24 C210 121.14(17) . .
C23 C24 H24 121.0(12) . .
C210 C24 H24 117.9(12) . .
C25 C26 O261 124.79(17) . .
C25 C26 C27 120.36(16) . .
O261 C26 C27 114.84(15) . .
C26 C25 C210 119.73(17) . .
C26 C25 H25 121.1(10) . .
C210 C25 H25 119.2(10) . .
C223 O3 Na1 132.68(12) . 1_545
O3 C223 O4 123.50(17) . .
O3 C223 C222 120.71(16) . .
O4 C223 C222 115.78(15) . .
C28 C27 C26 120.56(17) . .
C28 C27 H27 120.1(12) . .
C26 C27 H27 119.3(12) . .
C221 C222 C22 114.16(15) . .
C221 C222 C223 110.15(16) . .
C22 C222 C223 109.09(14) . .
C221 C222 H22D 110.0(12) . .
C22 C222 H22D 109.7(12) . .
C223 C222 H22D 103.1(12) . .
O261 C261 H26C 105.1(13) . .
O261 C261 H26B 107.4(14) . .
H26C C261 H26B 111.1(17) . .
O261 C261 H26A 109.6(14) . .
H26C C261 H26A 108.9(18) . .
H26B C261 H26A 114.3(19) . .
C222 C221 H22C 111.4(11) . .
C222 C221 H22B 109.4(15) . .
H22C C221 H22B 104.6(18) . .
C222 C221 H22A 108.5(13) . .
H22C C221 H22A 108.4(16) . .
H22B C221 H22A 115(2) . .
C123 O2 Na1 160.04(12) . 1_545
C123 O2 H2 108.2(19) . .
Na1 O2 H2 89.6(19) 1_545 .
C110 C19 C11 119.75(15) . .
C110 C19 C18 118.07(16) . .
C11 C19 C18 122.18(17) . .
C11 C12 C13 118.29(17) . .
C11 C12 C122 120.73(18) . .
C13 C12 C122 120.96(16) . .
C13 C14 C110 120.96(18) . .
C13 C14 H14 120.5(10) . .
C110 C14 H14 118.6(10) . .
C12 C11 C19 121.58(18) . .
C12 C11 H11 122.0(11) . .
C19 C11 H11 116.5(11) . .
C16 C15 C110 119.41(18) . .
C16 C15 H15 122.0(12) . .
C110 C15 H15 118.5(12) . .
C16 O161 C161 117.64(16) . .
C14 C13 C12 121.54(17) . .
C14 C13 H13 118.0(12) . .
C12 C13 H13 120.4(12) . .
C18 C17 C16 120.68(17) . .
C18 C17 H17 119.6(12) . .
C16 C17 H17 119.7(12) . .
C123 O1 Na1 135.76(13) . .
C15 C16 O161 124.71(18) . .
C15 C16 C17 120.96(17) . .
O161 C16 C17 114.32(17) . .
O1 C123 O2 123.22(17) . .
O1 C123 C122 119.41(17) . .
O2 C123 C122 117.36(16) . .
C12 C122 C121 113.32(17) . .
C12 C122 C123 110.05(15) . .
C121 C122 C123 111.22(16) . .
C12 C122 H12D 109.8(11) . .
C121 C122 H12D 107.2(11) . .
C123 C122 H12D 104.8(11) . .
C17 C18 C19 120.71(18) . .
C17 C18 H18 123.8(12) . .
C19 C18 H18 115.4(12) . .
C19 C110 C14 117.81(16) . .
C19 C110 C15 120.11(16) . .
C14 C110 C15 122.08(18) . .
C122 C121 H12C 109.3(12) . .
C122 C121 H12B 111.7(13) . .
H12C C121 H12B 110.5(17) . .
C122 C121 H12A 106.9(14) . .
H12C C121 H12A 106.2(19) . .
H12B C121 H12A 112.0(18) . .
O161 C161 H16C 109.4(16) . .
O161 C161 H16B 107.2(15) . .
H16C C161 H16B 110(2) . .
O161 C161 H16A 104.7(14) . .
H16C C161 H16A 112.7(18) . .
H16B C161 H16A 113(2) . .
C200 O6 Na1 111.09(13) . .
C200 O6 H6 104.4(18) . .
Na1 O6 H6 123.7(17) . .
C100 O5 Na1 125.15(14) . .
C100 O5 H5A 107(2) . .
Na1 O5 H5A 123(2) . .
O5 C100 H10A 109.5 . .
O5 C100 H10B 109.5 . .
H10A C100 H10B 109.5 . .
O5 C100 H10C 109.5 . .
H10A C100 H10C 109.5 . .
H10B C100 H10C 109.5 . .
O6 C200 H20A 109.5 . .
O6 C200 H20B 109.5 . .
H20A C200 H20B 109.5 . .
O6 C200 H20C 109.5 . .
H20A C200 H20C 109.5 . .
H20B C200 H20C 109.5 . .

loop_
_geom_bond_atom_site_label_1
_geom_bond_atom_site_label_2
_geom_bond_distance
_geom_bond_site_symmetry_2
Na1 O1 2.2889(16) .
Na1 O3 2.3136(15) 1_565
Na1 O5 2.3605(18) .
Na1 O6 2.3881(18) .
Na1 O4 2.5799(17) .
Na1 O2 2.6122(18) 1_565
C210 C24 1.418(2) .
C210 C29 1.422(2) .
C210 C25 1.423(2) .
O261 C26 1.374(2) .
O261 C261 1.434(2) .
O4 C223 1.286(2) .
O4 H2 1.30(3) .
C29 C28 1.415(2) .
C29 C21 1.419(2) .
C23 C24 1.364(3) .
C23 C22 1.417(3) .
C23 H23 0.98(2) .
C21 C22 1.375(2) .
C21 H21 0.98(2) .
C28 C27 1.365(3) .
C28 H28 0.91(2) .
C22 C222 1.521(2) .
C24 H24 0.97(2) .
C26 C25 1.369(2) .
C26 C27 1.415(3) .
C25 H25 0.95(2) .
O3 C223 1.227(2) .
O3 Na1 2.3137(15) 1_545
C223 C222 1.542(2) .
C27 H27 0.940(19) .
C222 C221 1.517(3) .
C222 H22D 0.96(2) .
C261 H26C 0.94(2) .
C261 H26B 1.00(2) .
C261 H26A 0.99(3) .
C221 H22C 0.998(19) .
C221 H22B 0.90(3) .
C221 H22A 1.00(2) .
O2 C123 1.289(2) .
O2 Na1 2.6122(17) 1_545
O2 H2 1.18(3) .
C19 C110 1.415(2) .
C19 C11 1.415(3) .
C19 C18 1.428(2) .
C12 C11 1.372(3) .
C12 C13 1.416(3) .
C12 C122 1.519(3) .
C14 C13 1.364(3) .
C14 C110 1.421(3) .
C14 H14 0.99(2) .
C11 H11 0.97(2) .
C15 C16 1.364(3) .
C15 C110 1.424(3) .
C15 H15 0.95(2) .
O161 C16 1.382(2) .
O161 C161 1.425(3) .
C13 H13 0.99(2) .
C17 C18 1.356(3) .
C17 C16 1.408(3) .
C17 H17 1.01(2) .
O1 C123 1.220(2) .
C123 C122 1.530(2) .
C122 C121 1.528(3) .
C122 H12D 1.03(2) .
C18 H18 0.94(2) .
C121 H12C 1.07(3) .
C121 H12B 1.04(2) .
C121 H12A 0.96(2) .
C161 H16C 0.97(2) .
C161 H16B 0.97(3) .
C161 H16A 0.98(2) .
O6 C200 1.402(3) .
O6 H6 0.87(3) .
O5 C100 1.375(3) .
O5 H5A 0.99(4) .
C100 H10A 0.9800 .
C100 H10B 0.9800 .
C100 H10C 0.9800 .
C200 H20A 0.9800 .
C200 H20B 0.9800 .
C200 H20C 0.9800 .

loop_
_geom_torsion_atom_site_label_1
_geom_torsion_atom_site_label_2
_geom_torsion_atom_site_label_3
_geom_torsion_atom_site_label_4
_geom_torsion
_geom_torsion_site_symmetry_1
O1 Na1 O4 C223 -179.4(3) .
O3 Na1 O4 C223 -1.1(3) 1_565
O5 Na1 O4 C223 90.8(3) .
O6 Na1 O4 C223 -91.3(3) .
C24 C210 C29 C28 -178.20(17) .
C25 C210 C29 C28 1.8(2) .
C24 C210 C29 C21 1.4(2) .
C25 C210 C29 C21 -178.62(16) .
C28 C29 C21 C22 179.05(16) .
C210 C29 C21 C22 -0.5(3) .
C21 C29 C28 C27 179.21(18) .
C210 C29 C28 C27 -1.2(3) .
C29 C21 C22 C23 -0.9(2) .
C29 C21 C22 C222 178.41(15) .
C24 C23 C22 C21 1.5(2) .
C24 C23 C22 C222 -177.86(17) .
C22 C23 C24 C210 -0.6(3) .
C29 C210 C24 C23 -0.8(3) .
C25 C210 C24 C23 179.17(17) .
C261 O261 C26 C25 3.9(2) .
C261 O261 C26 C27 -176.24(15) .
O261 C26 C25 C210 179.77(16) .
C27 C26 C25 C210 -0.1(3) .
C24 C210 C25 C26 178.84(17) .
C29 C210 C25 C26 -1.2(2) .
Na1 O3 C223 O4 -15.9(3) 1_545
Na1 O3 C223 C222 164.71(12) 1_545
Na1 O4 C223 O3 -167.0(2) .
Na1 O4 C223 C222 12.4(4) .
C29 C28 C27 C26 0.0(3) .
C25 C26 C27 C28 0.7(3) .
O261 C26 C27 C28 -179.19(17) .
C21 C22 C222 C221 22.9(2) .
C23 C22 C222 C221 -157.75(16) .
C21 C22 C222 C223 -100.79(19) .
C23 C22 C222 C223 78.56(19) .
O3 C223 C222 C221 -36.6(2) .
O4 C223 C222 C221 144.01(16) .
O3 C223 C222 C22 89.4(2) .
O4 C223 C222 C22 -89.95(18) .
C13 C12 C11 C19 1.7(3) .
C122 C12 C11 C19 -176.94(16) .
C110 C19 C11 C12 0.5(3) .
C18 C19 C11 C12 -179.18(17) .
C110 C14 C13 C12 0.5(3) .
C11 C12 C13 C14 -2.2(3) .
C122 C12 C13 C14 176.43(18) .
O5 Na1 O1 C123 62.4(2) .
O6 Na1 O1 C123 -108.7(2) .
O4 Na1 O1 C123 -20.9(2) .
O2 Na1 O1 C123 157.2(2) 1_565
C110 C15 C16 O161 -179.81(18) .
C110 C15 C16 C17 0.5(3) .
C161 O161 C16 C15 1.6(3) .
C161 O161 C16 C17 -178.74(18) .
C18 C17 C16 C15 -1.8(3) .
C18 C17 C16 O161 178.47(19) .
Na1 O1 C123 O2 20.5(3) .
Na1 O1 C123 C122 -158.70(14) .
Na1 O2 C123 O1 149.4(3) 1_545
Na1 O2 C123 C122 -31.4(4) 1_545
C11 C12 C122 C121 -125.0(2) .
C13 C12 C122 C121 56.4(2) .
C11 C12 C122 C123 109.73(19) .
C13 C12 C122 C123 -68.8(2) .
O1 C123 C122 C12 -97.4(2) .
O2 C123 C122 C12 83.3(2) .
O1 C123 C122 C121 136.2(2) .
O2 C123 C122 C121 -43.1(2) .
C16 C17 C18 C19 1.0(3) .
C110 C19 C18 C17 1.1(3) .
C11 C19 C18 C17 -179.22(18) .
C11 C19 C110 C14 -2.2(2) .
C18 C19 C110 C14 177.51(17) .
C11 C19 C110 C15 177.94(17) .
C18 C19 C110 C15 -2.4(2) .
C13 C14 C110 C19 1.7(3) .
C13 C14 C110 C15 -178.42(19) .
C16 C15 C110 C19 1.6(3) .
C16 C15 C110 C14 -178.27(18) .
O1 Na1 O6 C200 120.94(17) .
O3 Na1 O6 C200 -58.80(17) 1_565
O4 Na1 O6 C200 43.36(17) .
O2 Na1 O6 C200 -138.90(17) 1_565
O1 Na1 O5 C100 18.4(2) .
O3 Na1 O5 C100 -162.1(2) 1_565
O4 Na1 O5 C100 96.0(2) .
O2 Na1 O5 C100 -81.8(2) 1_565
